data_7132444
loop_
_publ_author_name
'Bhoi, Saswat Ranjan'
'Debnath, Chhanda'
'Gandhi, Shikha'

_publ_section_title
;
 Pd/Br&#xf8;nsted acid catalysed intramolecular <i>N</i>-allylation of
 indoles and pyrroles with alkynes for the synthesis of N-fused
 heterocycles.
;
_journal_issue 4
_journal_name_full 'Chemical communications (Cambridge, England)'
_journal_page_first 428
_journal_page_last 431
_journal_paper_doi 10.1039/d3cc05023h
_journal_volume 60
_journal_year 2024
_chemical_formula_moiety 'C24 H18 N2 O'
_chemical_formula_sum 'C24 H18 N2 O'
_chemical_formula_weight 350.40
_space_group_crystal_system triclinic
_space_group_IT_number 2
_space_group_name_Hall '-P 1'
_space_group_name_H-M_alt 'P -1'
_atom_sites_solution_hydrogens geom
_atom_sites_solution_primary dual
_audit_creation_date 2022-10-31
_audit_creation_method
;
Olex2 1.3
(compiled 2020.11.12 svn.r5f609507 for OlexSys, GUI svn.r6408)
;
_audit_update_record
;
2023-04-29 deposited with the CCDC.	2023-12-06 downloaded from the CCDC.
;
_cell_angle_alpha 66.406(8)
_cell_angle_beta 89.765(7)
_cell_angle_gamma 84.766(6)
_cell_formula_units_Z 2
_cell_length_a 6.3722(5)
_cell_length_b 13.4572(11)
_cell_length_c 14.9777(14)
_cell_measurement_reflns_used 7905
_cell_measurement_temperature 101(1)
_cell_measurement_theta_max 31.0420
_cell_measurement_theta_min 3.5770
_cell_volume 1171.35(19)
_computing_cell_refinement 'CrysAlisPro 1.171.42.52a (Rigaku OD, 2022)'
_computing_data_collection 'CrysAlisPro 1.171.42.52a (Rigaku OD, 2022)'
_computing_data_reduction 'CrysAlisPro 1.171.42.52a (Rigaku OD, 2022)'
_computing_molecular_graphics 'Olex2 1.3 (Dolomanov et al., 2009)'
_computing_publication_material 'Olex2 1.3 (Dolomanov et al., 2009)'
_computing_structure_refinement 'SHELXL 2019/2 (Sheldrick, 2015)'
_computing_structure_solution 'SHELXT 2014/5 (Sheldrick, 2014)'
_diffrn_ambient_environment N~2~
_diffrn_ambient_temperature 101(1)
_diffrn_detector 'Hybrid Pixel Array Detector'
_diffrn_detector_area_resol_mean 5.8140
_diffrn_detector_type 'Pilatus 200K'
_diffrn_measured_fraction_theta_full 0.993
_diffrn_measured_fraction_theta_max 0.787
_diffrn_measurement_details
;
List of Runs (angles in degrees, time in seconds):

  # Type    Start    End  Width  t~exp~   \w     \q     \k     \f   Frames
#--------------------------------------------------------------------------
  1  \w    -18.00  30.00   0.50   17.00    --    4.97 -82.00  28.00   96
  2  \w    -31.00  11.00   0.50   17.00    --   -5.75 -82.00  28.00   84
  3  \w    -32.00   3.00   0.50   17.00    --   -5.75  82.00 149.00   70
  4  \w    -11.00  64.00   0.50   17.00    --   -5.75  19.00-180.00  150
  5  \w    -40.00  17.00   0.50   17.00    --   -5.75 -77.00-120.00  114
  6  \w    -67.00  -6.00   0.50   17.00    --   -5.75 -37.00  30.00  122
  7  \w    -15.00  13.00   0.50   17.00    --   -5.75 -99.00 150.00   56
  8  \w     -4.00  60.00   0.50   17.00    --   -5.75  37.00  30.00  128
  9  \w    -29.00  -4.00   0.50   17.00    --   -5.75  77.00  90.00   50
 10  \w    -24.00  21.00   0.50   17.00    --   -5.75  77.00-120.00   90
;
_diffrn_measurement_device 'four-circle diffractometer'
_diffrn_measurement_device_type 'SuperNova, Dual, Cu at home/near, Pilatus 200K'
_diffrn_measurement_method '\w scans'
_diffrn_orient_matrix_type 'CrysAlisPro convention (1999,Acta A55,543-557)'
_diffrn_orient_matrix_UB_11 -0.0868695000
_diffrn_orient_matrix_UB_12 -0.0294557000
_diffrn_orient_matrix_UB_13 -0.0004828000
_diffrn_orient_matrix_UB_21 -0.0322775000
_diffrn_orient_matrix_UB_22 0.0011791000
_diffrn_orient_matrix_UB_23 0.0450697000
_diffrn_orient_matrix_UB_31 -0.0629124000
_diffrn_orient_matrix_UB_32 0.0498698000
_diffrn_orient_matrix_UB_33 -0.0255844000
_diffrn_radiation_monochromator mirror
_diffrn_radiation_probe x-ray
_diffrn_radiation_type 'Mo K\a'
_diffrn_radiation_wavelength 0.71073
_diffrn_reflns_av_R_equivalents 0.0382
_diffrn_reflns_av_unetI/netI 0.0435
_diffrn_reflns_Laue_measured_fraction_full 0.993
_diffrn_reflns_Laue_measured_fraction_max 0.787
_diffrn_reflns_limit_h_max 8
_diffrn_reflns_limit_h_min -8
_diffrn_reflns_limit_k_max 19
_diffrn_reflns_limit_k_min -17
_diffrn_reflns_limit_l_max 21
_diffrn_reflns_limit_l_min -21
_diffrn_reflns_number 17739
_diffrn_reflns_point_group_measured_fraction_full 0.993
_diffrn_reflns_point_group_measured_fraction_max 0.787
_diffrn_reflns_theta_full 25.242
_diffrn_reflns_theta_max 31.028
_diffrn_reflns_theta_min 3.469
_diffrn_source 'micro-focus sealed X-ray tube'
_diffrn_source_type 'SuperNova (Mo) X-ray Source'
_exptl_absorpt_coefficient_mu 0.061
_exptl_absorpt_correction_T_max 1.00000
_exptl_absorpt_correction_T_min 0.85089
_exptl_absorpt_correction_type multi-scan
_exptl_absorpt_process_details
;
CrysAlisPro 1.171.42.52a (Rigaku Oxford Diffraction, 2022)
Empirical absorption correction using spherical harmonics,
implemented in SCALE3 ABSPACK scaling algorithm.
;
_exptl_crystal_density_diffrn 0.993
_exptl_crystal_F_000 368
_refine_diff_density_max 0.300
_refine_diff_density_min -0.285
_refine_diff_density_rms 0.053
_refine_ls_extinction_method none
_refine_ls_goodness_of_fit_ref 1.074
_refine_ls_hydrogen_treatment constr
_refine_ls_matrix_type full
_refine_ls_number_parameters 244
_refine_ls_number_reflns 5903
_refine_ls_number_restraints 0
_refine_ls_restrained_S_all 1.074
_refine_ls_R_factor_all 0.0617
_refine_ls_R_factor_gt 0.0492
_refine_ls_shift/su_max 0.000
_refine_ls_shift/su_mean 0.000
_refine_ls_structure_factor_coef Fsqd
_refine_ls_weighting_details 'w=1/[\s^2^(Fo^2^)+(0.0835P)^2^+0.2413P] where P=(Fo^2^+2Fc^2^)/3'
_refine_ls_weighting_scheme calc
_refine_ls_wR_factor_gt 0.1481
_refine_ls_wR_factor_ref 0.1556
_reflns_Friedel_coverage 0.000
_reflns_number_gt 4536
_reflns_number_total 5903
_reflns_threshold_expression 'I > 2\s(I)'
_cod_data_source_file d3cc05023h2.cif
_cod_data_source_block sjp-sg_auto
_cod_depositor_comments 'Adding full bibliography for 7132444.cif.'
_cod_original_cell_volume 1171.36(19)
_cod_database_code 7132444
_shelx_shelxl_version_number 2019/2
_chemical_oxdiff_formula 'C H N O'
_chemical_oxdiff_usercomment 'LIGHT YELLOW BLOCK'
_shelx_space_group_comment
;
The symmetry employed for this shelxl refinement is uniquely defined
by the following loop, which should always be used as a source of
symmetry information in preference to the above space-group names.
They are only intended as comments.
;
_reflns_odcompleteness_completeness 99.65
_reflns_odcompleteness_iscentric 1
_reflns_odcompleteness_theta 27.04
_olex2_refinement_description
;
1. Fixed Uiso
 At 1.2 times of:
  All C(H) groups
2.a Ternary CH refined with riding coordinates:
 C16(H16)
2.b Aromatic/amide H refined with riding coordinates:
 C15(H15), C18(H18), C20(H20), C22(H22), C7(H7), C24(H24), C23(H23), C6(H6),
 C11(H11), C3(H3), C17(H17), C5(H5), C12(H12), C14(H14), C21(H21), C4(H4),
 C13(H13)
;
_smtbx_masks_void_probe_radius 1.2
_smtbx_masks_void_truncation_radius 1.2
_olex2_submission_special_instructions 'No special instructions were received'
_oxdiff_exptl_absorpt_empirical_details
;
Empirical correction (ABSPACK) includes:
- Absorption correction using spherical harmonics
- Frame scaling
;
_oxdiff_exptl_absorpt_empirical_full_max 1.786
_oxdiff_exptl_absorpt_empirical_full_min 0.447

loop_
_space_group_symop_operation_xyz
'x, y, z'
'-x, -y, -z'

loop_
_atom_site_label
_atom_site_type_symbol
_atom_site_fract_x
_atom_site_fract_y
_atom_site_fract_z
_atom_site_U_iso_or_equiv
_atom_site_adp_type
_atom_site_occupancy
_atom_site_site_symmetry_order
_atom_site_calc_flag
_atom_site_refinement_flags_posn
_atom_site_refinement_flags_adp
_atom_site_refinement_flags_occupancy
_atom_site_disorder_assembly
_atom_site_disorder_group
N2 N 0.11545(17) 0.51268(9) 0.22604(8) 0.0189(2) Uani 1 1 d . . . . .
O1 O 0.46232(14) 0.45795(8) 0.20379(7) 0.0222(2) Uani 1 1 d . . . . .
C15 C -0.0798(2) 0.41555(11) 0.37062(10) 0.0230(3) Uani 1 1 d . . . . .
H15 H -0.198384 0.421146 0.330086 0.028 Uiso 1 1 calc R U . . .
C18 C -0.3396(2) 0.68543(10) 0.21826(9) 0.0186(3) Uani 1 1 d . . . . .
H18 H -0.429679 0.630355 0.225562 0.022 Uiso 1 1 calc R U . . .
C10 C 0.1061(2) 0.45870(10) 0.32917(9) 0.0190(3) Uani 1 1 d . . . . .
C20 C -0.3201(2) 0.86632(11) 0.22836(10) 0.0227(3) Uani 1 1 d . . . . .
H20 H -0.186362 0.872144 0.199418 0.027 Uiso 1 1 calc R U . . .
C22 C -0.6034(2) 0.94136(12) 0.29691(10) 0.0268(3) Uani 1 1 d . . . . .
H22 H -0.662057 0.997292 0.315687 0.032 Uiso 1 1 calc R U . . .
C19 C -0.4273(2) 0.77536(10) 0.24326(9) 0.0187(3) Uani 1 1 d . . . . .
C7 C 0.2787(2) 0.59452(11) -0.02503(10) 0.0203(3) Uani 1 1 d . . . . .
H7 H 0.413650 0.577385 -0.045294 0.024 Uiso 1 1 calc R U . . .
N1 N 0.00921(17) 0.60500(9) 0.06897(8) 0.0191(2) Uani 1 1 d . . . . .
C24 C -0.6264(2) 0.76982(11) 0.28445(9) 0.0214(3) Uani 1 1 d . . . . .
H24 H -0.702453 0.708942 0.294388 0.026 Uiso 1 1 calc R U . . .
C16 C -0.0752(2) 0.57490(10) 0.16556(9) 0.0173(3) Uani 1 1 d . . . . .
H16 H -0.191254 0.526785 0.174782 0.021 Uiso 1 1 calc R U . . .
C23 C -0.7138(2) 0.85214(12) 0.31090(10) 0.0255(3) Uani 1 1 d . . . . .
H23 H -0.848947 0.847433 0.338523 0.031 Uiso 1 1 calc R U . . .
C2 C 0.1015(2) 0.65523(11) -0.08642(10) 0.0201(3) Uani 1 1 d . . . . .
C6 C -0.2659(2) 0.71348(11) -0.06238(10) 0.0231(3) Uani 1 1 d . . . . .
H6 H -0.376476 0.716871 -0.020648 0.028 Uiso 1 1 calc R U . . .
C1 C -0.0680(2) 0.66025(10) -0.02520(9) 0.0188(3) Uani 1 1 d . . . . .
C11 C 0.2794(2) 0.44975(11) 0.38933(10) 0.0236(3) Uani 1 1 d . . . . .
H11 H 0.406081 0.478938 0.361597 0.028 Uiso 1 1 calc R U . . .
C3 C 0.0670(2) 0.70651(12) -0.18808(10) 0.0253(3) Uani 1 1 d . . . . .
H3 H 0.177408 0.705586 -0.230630 0.030 Uiso 1 1 calc R U . . .
C17 C -0.1482(2) 0.67253(11) 0.18653(9) 0.0193(3) Uani 1 1 d . . . . .
H17 H -0.054544 0.726713 0.176807 0.023 Uiso 1 1 calc R U . . .
C5 C -0.2947(2) 0.76128(12) -0.16274(11) 0.0267(3) Uani 1 1 d . . . . .
H5 H -0.428832 0.797061 -0.190454 0.032 Uiso 1 1 calc R U . . .
C12 C 0.2667(2) 0.39806(13) 0.48992(10) 0.0287(3) Uani 1 1 d . . . . .
H12 H 0.385375 0.391844 0.530661 0.034 Uiso 1 1 calc R U . . .
C9 C 0.2879(2) 0.50542(10) 0.17107(9) 0.0178(3) Uani 1 1 d . . . . .
C14 C -0.0901(2) 0.36449(12) 0.47132(10) 0.0277(3) Uani 1 1 d . . . . .
H14 H -0.216670 0.335448 0.499355 0.033 Uiso 1 1 calc R U . . .
C8 C 0.2166(2) 0.56570(10) 0.06880(10) 0.0188(3) Uani 1 1 d . . . . .
C21 C -0.4064(2) 0.94853(12) 0.25527(11) 0.0271(3) Uani 1 1 d . . . . .
H21 H -0.330941 1.009637 0.245274 0.032 Uiso 1 1 calc R U . . .
C4 C -0.1298(3) 0.75815(12) -0.22492(10) 0.0286(3) Uani 1 1 d . . . . .
H4 H -0.154771 0.792307 -0.293526 0.034 Uiso 1 1 calc R U . . .
C13 C 0.0823(2) 0.35536(13) 0.53158(11) 0.0294(3) Uani 1 1 d . . . . .
H13 H 0.074126 0.320352 0.600404 0.035 Uiso 1 1 calc R U . . .

loop_
_atom_site_aniso_label
_atom_site_aniso_U_11
_atom_site_aniso_U_22
_atom_site_aniso_U_33
_atom_site_aniso_U_23
_atom_site_aniso_U_13
_atom_site_aniso_U_12
N2 0.0170(5) 0.0214(5) 0.0175(5) -0.0074(4) 0.0027(4) -0.0006(4)
O1 0.0166(5) 0.0268(5) 0.0239(5) -0.0114(4) 0.0010(4) 0.0003(4)
C15 0.0204(7) 0.0256(7) 0.0221(7) -0.0086(6) 0.0020(5) -0.0025(5)
C18 0.0200(6) 0.0186(6) 0.0162(6) -0.0057(5) 0.0025(5) -0.0021(5)
C10 0.0224(7) 0.0174(6) 0.0168(6) -0.0065(5) 0.0042(5) -0.0011(5)
C20 0.0217(7) 0.0229(6) 0.0224(6) -0.0084(5) 0.0014(5) -0.0011(5)
C22 0.0384(8) 0.0231(7) 0.0189(6) -0.0100(6) 0.0010(6) 0.0051(6)
C19 0.0204(6) 0.0193(6) 0.0151(6) -0.0060(5) 0.0010(5) 0.0007(5)
C7 0.0186(6) 0.0230(6) 0.0213(6) -0.0110(5) 0.0045(5) -0.0024(5)
N1 0.0168(5) 0.0219(5) 0.0181(5) -0.0081(4) 0.0035(4) 0.0001(4)
C24 0.0222(7) 0.0209(6) 0.0181(6) -0.0052(5) 0.0038(5) -0.0005(5)
C16 0.0152(6) 0.0197(6) 0.0159(6) -0.0063(5) 0.0029(4) -0.0008(5)
C23 0.0266(7) 0.0279(7) 0.0187(6) -0.0072(6) 0.0063(5) 0.0037(6)
C2 0.0230(7) 0.0190(6) 0.0211(6) -0.0103(5) 0.0042(5) -0.0053(5)
C6 0.0214(7) 0.0225(6) 0.0258(7) -0.0101(6) 0.0019(5) -0.0024(5)
C1 0.0221(6) 0.0165(6) 0.0184(6) -0.0073(5) 0.0025(5) -0.0033(5)
C11 0.0221(7) 0.0254(7) 0.0222(6) -0.0079(6) 0.0032(5) -0.0041(5)
C3 0.0308(8) 0.0254(7) 0.0208(6) -0.0101(6) 0.0056(5) -0.0047(6)
C17 0.0187(6) 0.0198(6) 0.0202(6) -0.0083(5) 0.0022(5) -0.0037(5)
C5 0.0266(7) 0.0249(7) 0.0269(7) -0.0092(6) -0.0043(6) 0.0000(6)
C12 0.0272(7) 0.0351(8) 0.0211(7) -0.0089(6) -0.0013(5) -0.0010(6)
C9 0.0160(6) 0.0189(6) 0.0213(6) -0.0107(5) 0.0043(5) -0.0041(5)
C14 0.0254(7) 0.0308(7) 0.0225(7) -0.0059(6) 0.0064(5) -0.0047(6)
C8 0.0153(6) 0.0190(6) 0.0235(7) -0.0100(5) 0.0027(5) -0.0011(5)
C21 0.0354(8) 0.0217(7) 0.0254(7) -0.0109(6) -0.0011(6) -0.0021(6)
C4 0.0371(8) 0.0271(7) 0.0197(7) -0.0075(6) -0.0022(6) -0.0028(6)
C13 0.0314(8) 0.0331(8) 0.0178(6) -0.0044(6) 0.0031(6) -0.0016(6)

loop_
_atom_type_symbol
_atom_type_description
_atom_type_scat_dispersion_real
_atom_type_scat_dispersion_imag
_atom_type_scat_source
C C 0.0033 0.0016 'International Tables Vol C Tables 4.2.6.8 and 6.1.1.4'
H H 0.0000 0.0000 'International Tables Vol C Tables 4.2.6.8 and 6.1.1.4'
N N 0.0061 0.0033 'International Tables Vol C Tables 4.2.6.8 and 6.1.1.4'
O O 0.0106 0.0060 'International Tables Vol C Tables 4.2.6.8 and 6.1.1.4'

loop_
_geom_angle_atom_site_label_1
_geom_angle_atom_site_label_2
_geom_angle_atom_site_label_3
_geom_angle
_geom_angle_site_symmetry_1
_geom_angle_site_symmetry_3
_geom_angle_publ_flag
C10 N2 C16 120.82(10) . . ?
C9 N2 C10 125.62(11) . . ?
C9 N2 C16 113.27(10) . . ?
C10 C15 H15 120.1 . . ?
C14 C15 H15 120.1 . . ?
C14 C15 C10 119.71(13) . . ?
C19 C18 H18 116.4 . . ?
C17 C18 H18 116.4 . . ?
C17 C18 C19 127.19(12) . . ?
C15 C10 N2 119.70(12) . . ?
C11 C10 N2 120.62(12) . . ?
C11 C10 C15 119.67(12) . . ?
C19 C20 H20 119.5 . . ?
C21 C20 H20 119.5 . . ?
C21 C20 C19 120.91(13) . . ?
C23 C22 H22 120.1 . . ?
C23 C22 C21 119.81(13) . . ?
C21 C22 H22 120.1 . . ?
C20 C19 C18 122.67(12) . . ?
C20 C19 C24 118.36(12) . . ?
C24 C19 C18 118.97(12) . . ?
C2 C7 H7 126.7 . . ?
C8 C7 H7 126.7 . . ?
C8 C7 C2 106.56(11) . . ?
C1 N1 C16 136.07(11) . . ?
C1 N1 C8 109.65(11) . . ?
C8 N1 C16 114.21(11) . . ?
C19 C24 H24 119.5 . . ?
C23 C24 C19 120.93(13) . . ?
C23 C24 H24 119.5 . . ?
N2 C16 H16 110.8 . . ?
N2 C16 C17 111.74(11) . . ?
N1 C16 N2 99.74(9) . . ?
N1 C16 H16 110.8 . . ?
N1 C16 C17 112.38(11) . . ?
C17 C16 H16 110.8 . . ?
C22 C23 H23 120.0 . . ?
C24 C23 C22 119.94(13) . . ?
C24 C23 H23 120.0 . . ?
C7 C2 C1 107.72(11) . . ?
C3 C2 C7 133.61(12) . . ?
C3 C2 C1 118.67(12) . . ?
C1 C6 H6 121.4 . . ?
C5 C6 H6 121.4 . . ?
C5 C6 C1 117.11(13) . . ?
N1 C1 C2 106.27(11) . . ?
N1 C1 C6 131.25(12) . . ?
C6 C1 C2 122.48(12) . . ?
C10 C11 H11 120.1 . . ?
C12 C11 C10 119.89(13) . . ?
C12 C11 H11 120.1 . . ?
C2 C3 H3 120.6 . . ?
C4 C3 C2 118.85(13) . . ?
C4 C3 H3 120.6 . . ?
C18 C17 C16 122.05(12) . . ?
C18 C17 H17 119.0 . . ?
C16 C17 H17 119.0 . . ?
C6 C5 H5 119.2 . . ?
C6 C5 C4 121.59(13) . . ?
C4 C5 H5 119.2 . . ?
C11 C12 H12 119.6 . . ?
C11 C12 C13 120.72(14) . . ?
C13 C12 H12 119.6 . . ?
N2 C9 C8 105.78(10) . . ?
O1 C9 N2 125.71(12) . . ?
O1 C9 C8 128.51(11) . . ?
C15 C14 H14 119.6 . . ?
C15 C14 C13 120.82(14) . . ?
C13 C14 H14 119.6 . . ?
C7 C8 N1 109.80(12) . . ?
C7 C8 C9 143.20(12) . . ?
N1 C8 C9 106.98(11) . . ?
C20 C21 C22 120.04(14) . . ?
C20 C21 H21 120.0 . . ?
C22 C21 H21 120.0 . . ?
C3 C4 C5 121.28(13) . . ?
C3 C4 H4 119.4 . . ?
C5 C4 H4 119.4 . . ?
C12 C13 C14 119.18(13) . . ?
C12 C13 H13 120.4 . . ?
C14 C13 H13 120.4 . . ?

loop_
_geom_bond_atom_site_label_1
_geom_bond_atom_site_label_2
_geom_bond_distance
_geom_bond_site_symmetry_2
_geom_bond_publ_flag
N2 C10 1.4235(16) . ?
N2 C16 1.4879(16) . ?
N2 C9 1.3902(16) . ?
O1 C9 1.2278(16) . ?
C15 H15 0.9500 . ?
C15 C10 1.3984(19) . ?
C15 C14 1.389(2) . ?
C18 H18 0.9500 . ?
C18 C19 1.4680(18) . ?
C18 C17 1.3294(18) . ?
C10 C11 1.3944(19) . ?
C20 H20 0.9500 . ?
C20 C19 1.3955(19) . ?
C20 C21 1.390(2) . ?
C22 H22 0.9500 . ?
C22 C23 1.390(2) . ?
C22 C21 1.394(2) . ?
C19 C24 1.4031(18) . ?
C7 H7 0.9500 . ?
C7 C2 1.4237(19) . ?
C7 C8 1.3671(18) . ?
N1 C16 1.4529(16) . ?
N1 C1 1.3723(17) . ?
N1 C8 1.3785(17) . ?
C24 H24 0.9500 . ?
C24 C23 1.3898(19) . ?
C16 H16 1.0000 . ?
C16 C17 1.5028(18) . ?
C23 H23 0.9500 . ?
C2 C1 1.4281(18) . ?
C2 C3 1.4060(19) . ?
C6 H6 0.9500 . ?
C6 C1 1.3913(19) . ?
C6 C5 1.383(2) . ?
C11 H11 0.9500 . ?
C11 C12 1.389(2) . ?
C3 H3 0.9500 . ?
C3 C4 1.378(2) . ?
C17 H17 0.9500 . ?
C5 H5 0.9500 . ?
C5 C4 1.410(2) . ?
C12 H12 0.9500 . ?
C12 C13 1.390(2) . ?
C9 C8 1.4679(18) . ?
C14 H14 0.9500 . ?
C14 C13 1.390(2) . ?
C21 H21 0.9500 . ?
C4 H4 0.9500 . ?
C13 H13 0.9500 . ?

loop_
_geom_torsion_atom_site_label_1
_geom_torsion_atom_site_label_2
_geom_torsion_atom_site_label_3
_geom_torsion_atom_site_label_4
_geom_torsion
_geom_torsion_site_symmetry_1
_geom_torsion_site_symmetry_2
_geom_torsion_site_symmetry_3
_geom_torsion_site_symmetry_4
_geom_torsion_publ_flag
N2 C10 C11 C12 179.15(12) . . . . ?
N2 C16 C17 C18 -120.67(13) . . . . ?
N2 C9 C8 C7 -177.74(18) . . . . ?
N2 C9 C8 N1 0.19(14) . . . . ?
O1 C9 C8 C7 2.5(3) . . . . ?
O1 C9 C8 N1 -179.54(13) . . . . ?
C15 C10 C11 C12 0.0(2) . . . . ?
C15 C14 C13 C12 0.0(2) . . . . ?
C18 C19 C24 C23 178.81(12) . . . . ?
C10 N2 C16 N1 -175.47(11) . . . . ?
C10 N2 C16 C17 65.56(15) . . . . ?
C10 N2 C9 O1 -5.7(2) . . . . ?
C10 N2 C9 C8 174.59(12) . . . . ?
C10 C15 C14 C13 -0.2(2) . . . . ?
C10 C11 C12 C13 -0.3(2) . . . . ?
C20 C19 C24 C23 -0.77(19) . . . . ?
C19 C18 C17 C16 178.54(12) . . . . ?
C19 C20 C21 C22 -0.6(2) . . . . ?
C19 C24 C23 C22 -0.2(2) . . . . ?
C7 C2 C1 N1 0.57(14) . . . . ?
C7 C2 C1 C6 -179.57(12) . . . . ?
C7 C2 C3 C4 178.79(14) . . . . ?
N1 C16 C17 C18 128.15(13) . . . . ?
C16 N2 C10 C15 32.29(18) . . . . ?
C16 N2 C10 C11 -146.81(13) . . . . ?
C16 N2 C9 O1 -179.52(12) . . . . ?
C16 N2 C9 C8 0.74(14) . . . . ?
C16 N1 C1 C2 -177.13(14) . . . . ?
C16 N1 C1 C6 3.0(3) . . . . ?
C16 N1 C8 C7 177.59(11) . . . . ?
C16 N1 C8 C9 -1.09(15) . . . . ?
C23 C22 C21 C20 -0.4(2) . . . . ?
C2 C7 C8 N1 0.28(15) . . . . ?
C2 C7 C8 C9 178.18(17) . . . . ?
C2 C3 C4 C5 0.7(2) . . . . ?
C6 C5 C4 C3 0.5(2) . . . . ?
C1 N1 C16 N2 178.05(14) . . . . ?
C1 N1 C16 C17 -63.45(19) . . . . ?
C1 N1 C8 C7 0.08(15) . . . . ?
C1 N1 C8 C9 -178.60(10) . . . . ?
C1 C2 C3 C4 -1.1(2) . . . . ?
C1 C6 C5 C4 -1.2(2) . . . . ?
C11 C12 C13 C14 0.3(2) . . . . ?
C3 C2 C1 N1 -179.55(12) . . . . ?
C3 C2 C1 C6 0.3(2) . . . . ?
C17 C18 C19 C20 5.5(2) . . . . ?
C17 C18 C19 C24 -174.01(13) . . . . ?
C5 C6 C1 N1 -179.36(13) . . . . ?
C5 C6 C1 C2 0.8(2) . . . . ?
C9 N2 C10 C15 -141.12(13) . . . . ?
C9 N2 C10 C11 39.77(19) . . . . ?
C9 N2 C16 N1 -1.30(13) . . . . ?
C9 N2 C16 C17 -120.27(12) . . . . ?
C14 C15 C10 N2 -178.92(12) . . . . ?
C14 C15 C10 C11 0.2(2) . . . . ?
C8 C7 C2 C1 -0.52(15) . . . . ?
C8 C7 C2 C3 179.63(15) . . . . ?
C8 N1 C16 N2 1.43(14) . . . . ?
C8 N1 C16 C17 119.93(12) . . . . ?
C8 N1 C1 C2 -0.40(14) . . . . ?
C8 N1 C1 C6 179.75(14) . . . . ?
C21 C20 C19 C18 -178.38(13) . . . . ?
C21 C20 C19 C24 1.2(2) . . . . ?
C21 C22 C23 C24 0.8(2) . . . . ?

loop_
_smtbx_masks_void_nr
_smtbx_masks_void_average_x
_smtbx_masks_void_average_y
_smtbx_masks_void_average_z
_smtbx_masks_void_volume
_smtbx_masks_void_count_electrons
_smtbx_masks_void_content
1 -0.130 0.000 0.189 381.1 40.1 '1 C6H8'
